data_7708663
loop_
_publ_author_name
'Legendre, Christina M.'
'L\"uert, Daniel'
'Herbst-Irmer, Regine'
'Stalke, Dietmar'

_publ_section_title
;
 Benchmarking magnetic and spectroscopic properties on highly stable 3d
 metal complexes with tuneable bis(benzoxazol-2-yl)methanide ligands
;
_journal_name_full 'Dalton Transactions'
_journal_paper_doi 10.1039/D1DT03230E
_journal_year 2021
_chemical_formula_moiety 'C34 H26 Mn N4 O5, C4 H8 O'
_chemical_formula_sum 'C38 H34 Mn N4 O6'
_chemical_formula_weight 697.63
_space_group_crystal_system monoclinic
_space_group_IT_number 15
_space_group_name_Hall '-C 2yc'
_space_group_name_H-M_alt 'C 1 2/c 1'
_atom_sites_solution_hydrogens geom
_audit_creation_method SHELXL-2018/3
_audit_update_record
;
2021-07-12 deposited with the CCDC.	2021-11-01 downloaded from the CCDC.
;
_cell_angle_alpha 90
_cell_angle_beta 119.49(3)
_cell_angle_gamma 90
_cell_formula_units_Z 8
_cell_length_a 36.870(4)
_cell_length_b 8.799(2)
_cell_length_c 22.995(3)
_cell_measurement_reflns_used 9222
_cell_measurement_temperature 100(2)
_cell_measurement_theta_max 26.353
_cell_measurement_theta_min 2.345
_cell_volume 6494(3)
_computing_cell_refinement 'SAINT V8.38A'
_computing_data_collection 'APEX2 v2012.2'
_computing_data_reduction 'SAINT V8.38A'
_computing_molecular_graphics 'XP Version 5.1'
_computing_publication_material 'XP Version 5.1'
_computing_structure_refinement 'SHELXL-2018/3 (Sheldrick, 2018)'
_computing_structure_solution 'SHELXT 2014/4 (Sheldrick, 2014)'
_diffrn_ambient_temperature 100(2)
_diffrn_measured_fraction_theta_full 1.000
_diffrn_measured_fraction_theta_max 0.994
_diffrn_measurement_device_type 'Bruker Smart APEX II Ultra'
_diffrn_measurement_method 'omega scans'
_diffrn_radiation_type MoK\a
_diffrn_radiation_wavelength 0.71073
_diffrn_reflns_av_R_equivalents 0.0393
_diffrn_reflns_av_unetI/netI 0.0230
_diffrn_reflns_Laue_measured_fraction_full 1.000
_diffrn_reflns_Laue_measured_fraction_max 0.994
_diffrn_reflns_limit_h_max 46
_diffrn_reflns_limit_h_min -46
_diffrn_reflns_limit_k_max 10
_diffrn_reflns_limit_k_min -11
_diffrn_reflns_limit_l_max 28
_diffrn_reflns_limit_l_min -28
_diffrn_reflns_number 56345
_diffrn_reflns_point_group_measured_fraction_full 1.000
_diffrn_reflns_point_group_measured_fraction_max 0.994
_diffrn_reflns_theta_full 25.242
_diffrn_reflns_theta_max 26.497
_diffrn_reflns_theta_min 2.035
_diffrn_source 'BRUKER Rotating Anode'
_exptl_absorpt_coefficient_mu 0.462
_exptl_absorpt_correction_T_max 0.7454
_exptl_absorpt_correction_T_min 0.6764
_exptl_absorpt_correction_type multi-scan
_exptl_absorpt_process_details SADABS-2016/2
_exptl_crystal_colour green
_exptl_crystal_density_diffrn 1.427
_exptl_crystal_description block
_exptl_crystal_F_000 2904
_exptl_crystal_size_max 0.332
_exptl_crystal_size_mid 0.233
_exptl_crystal_size_min 0.218
_refine_diff_density_max 0.301
_refine_diff_density_min -0.328
_refine_diff_density_rms 0.050
_refine_ls_extinction_method none
_refine_ls_goodness_of_fit_ref 1.052
_refine_ls_hydrogen_treatment constr
_refine_ls_matrix_type full
_refine_ls_number_parameters 487
_refine_ls_number_reflns 6684
_refine_ls_number_restraints 146
_refine_ls_restrained_S_all 1.042
_refine_ls_R_factor_all 0.0453
_refine_ls_R_factor_gt 0.0308
_refine_ls_shift/su_max 0.002
_refine_ls_shift/su_mean 0.000
_refine_ls_structure_factor_coef Fsqd
_refine_ls_weighting_details 'w=1/[\s^2^(Fo^2^)+(0.0374P)^2^+7.0267P] where P=(Fo^2^+2Fc^2^)/3'
_refine_ls_weighting_scheme calc
_refine_ls_wR_factor_gt 0.0747
_refine_ls_wR_factor_ref 0.0822
_reflns_Friedel_coverage 0.000
_reflns_number_gt 5444
_reflns_number_total 6684
_reflns_threshold_expression 'I > 2\s(I)'
_cod_data_source_file d1dt03230e2.cif
_cod_data_source_block 1a
_cod_original_cell_volume 6494(2)
_cod_original_sg_symbol_H-M 'C 2/c'
_cod_database_code 7708663
_shelx_shelxl_version_number 2018/3
_shelx_space_group_comment
;
The symmetry employed for this shelxl refinement is uniquely defined
by the following loop, which should always be used as a source of
symmetry information in preference to the above space-group names.
They are only intended as comments.
;
_shelx_estimated_absorpt_t_min 0.862
_shelx_estimated_absorpt_t_max 0.906

loop_
_space_group_symop_operation_xyz
'x, y, z'
'-x, y, -z+1/2'
'x+1/2, y+1/2, z'
'-x+1/2, y+1/2, -z+1/2'
'-x, -y, -z'
'x, -y, z-1/2'
'-x+1/2, -y+1/2, -z'
'x+1/2, -y+1/2, z-1/2'

loop_
_atom_site_label
_atom_site_type_symbol
_atom_site_fract_x
_atom_site_fract_y
_atom_site_fract_z
_atom_site_U_iso_or_equiv
_atom_site_adp_type
_atom_site_occupancy
_atom_site_site_symmetry_order
_atom_site_calc_flag
_atom_site_refinement_flags_posn
_atom_site_refinement_flags_adp
_atom_site_refinement_flags_occupancy
_atom_site_disorder_assembly
_atom_site_disorder_group
Mn1 Mn 0.35611(2) 0.59917(3) 0.52431(2) 0.01550(7) Uani 1 1 d . . . . .
O1 O 0.24003(3) 0.76452(14) 0.36050(6) 0.0229(3) Uani 1 1 d . . . . .
C1 C 0.26556(5) 0.68608(19) 0.41885(8) 0.0186(3) Uani 1 1 d . . . . .
C34 C 0.40983(6) 0.2835(2) 0.55741(11) 0.0367(5) Uani 1 1 d . . . . .
H34A H 0.429582 0.343469 0.596823 0.044 Uiso 1 1 calc R U . . .
H34B H 0.419786 0.283252 0.524513 0.044 Uiso 1 1 calc R U . . .
C19 C 0.39745(5) 0.54074(19) 0.43176(8) 0.0181(3) Uani 1 1 d . . . . .
N1 N 0.30610(4) 0.71617(15) 0.44215(6) 0.0176(3) Uani 1 1 d . . . . .
C2 C 0.24670(5) 0.59226(19) 0.44452(8) 0.0207(3) Uani 1 1 d . . . . .
H2 H 0.217557 0.574555 0.418993 0.025 Uiso 1 1 calc R U . . .
C33 C 0.40675(7) 0.1222(2) 0.57791(12) 0.0423(5) Uani 1 1 d . . . . .
H33A H 0.424461 0.109122 0.626782 0.051 Uiso 1 1 calc R U . . .
H33B H 0.415683 0.048350 0.554970 0.051 Uiso 1 1 calc R U . . .
C29 C 0.36871(5) 0.88682(19) 0.72668(8) 0.0210(3) Uani 1 1 d . . . . .
H29 H 0.345788 0.900663 0.734197 0.025 Uiso 1 1 calc R U . . .
C28 C 0.40702(5) 0.9521(2) 0.77104(8) 0.0216(3) Uani 1 1 d . . . . .
H28 H 0.409675 1.008137 0.808249 0.026 Uiso 1 1 calc R U . . .
N2 N 0.30999(4) 0.52885(16) 0.55007(7) 0.0177(3) Uani 1 1 d . . . . .
O2 O 0.24778(3) 0.43373(14) 0.52892(6) 0.0234(3) Uani 1 1 d . . . . .
N3 N 0.40106(4) 0.60511(16) 0.48998(6) 0.0174(3) Uani 1 1 d . . . . .
O3 O 0.46384(3) 0.61545(13) 0.49550(5) 0.0200(2) Uani 1 1 d . . . . .
C3 C 0.26927(5) 0.52340(19) 0.50659(8) 0.0190(3) Uani 1 1 d . . . . .
C32 C 0.36091(6) 0.0995(2) 0.55692(10) 0.0331(4) Uani 1 1 d . . . . .
H32A H 0.351133 -0.002585 0.537320 0.040 Uiso 1 1 calc R U . . .
H32B H 0.356043 0.112770 0.595287 0.040 Uiso 1 1 calc R U . . .
C4 C 0.44068(5) 0.64762(18) 0.52629(8) 0.0171(3) Uani 1 1 d . . . . .
C31 C 0.33954(6) 0.2228(2) 0.50534(9) 0.0260(4) Uani 1 1 d . . . . .
H31A H 0.333781 0.187979 0.460651 0.031 Uiso 1 1 calc R U . . .
H31B H 0.312943 0.252783 0.502901 0.031 Uiso 1 1 calc R U . . .
N4 N 0.40131(4) 0.72076(15) 0.60990(6) 0.0159(3) Uani 1 1 d . . . . .
O4 O 0.46259(3) 0.82964(13) 0.68314(5) 0.0178(2) Uani 1 1 d . . . . .
C12 C 0.34009(5) 0.8997(2) 0.39779(8) 0.0217(3) Uani 1 1 d . . . . .
H12 H 0.368142 0.880619 0.430908 0.026 Uiso 1 1 calc R U . . .
C6 C 0.44046(5) 0.75037(18) 0.62432(8) 0.0164(3) Uani 1 1 d . . . . .
C5 C 0.46103(5) 0.71566(19) 0.58901(8) 0.0186(3) Uani 1 1 d . . . . .
H5 H 0.489816 0.739098 0.608274 0.022 Uiso 1 1 calc R U . . .
O5 O 0.36871(3) 0.34801(13) 0.52829(6) 0.0233(3) Uani 1 1 d . . . . .
C9 C 0.25617(6) 0.9548(2) 0.29718(9) 0.0258(4) Uani 1 1 d . . . . .
H9 H 0.228101 0.971516 0.263546 0.031 Uiso 1 1 calc R U . . .
C10 C 0.28937(6) 1.0329(2) 0.29792(9) 0.0260(4) Uani 1 1 d . . . . .
H10 H 0.283896 1.105872 0.264126 0.031 Uiso 1 1 calc R U . . .
C8 C 0.26658(5) 0.85265(19) 0.34802(8) 0.0205(3) Uani 1 1 d . . . . .
C11 C 0.33029(6) 1.0058(2) 0.34716(9) 0.0248(4) Uani 1 1 d . . . . .
H11 H 0.352151 1.061036 0.346270 0.030 Uiso 1 1 calc R U . . .
C7 C 0.30721(5) 0.82319(18) 0.39788(8) 0.0183(3) Uani 1 1 d . . . . .
C18 C 0.35169(5) 0.4010(2) 0.66328(8) 0.0228(4) Uani 1 1 d . . . . .
H18 H 0.378174 0.440318 0.673534 0.027 Uiso 1 1 calc R U . . .
C15 C 0.27251(6) 0.2820(2) 0.63274(9) 0.0270(4) Uani 1 1 d . . . . .
H15 H 0.245982 0.242321 0.622061 0.032 Uiso 1 1 calc R U . . .
C14 C 0.27768(5) 0.37863(19) 0.59048(8) 0.0212(3) Uani 1 1 d . . . . .
C17 C 0.34703(6) 0.3042(2) 0.70712(9) 0.0261(4) Uani 1 1 d . . . . .
H17 H 0.370842 0.277653 0.748257 0.031 Uiso 1 1 calc R U . . .
C16 C 0.30833(6) 0.2455(2) 0.69205(9) 0.0280(4) Uani 1 1 d . . . . .
H16 H 0.306332 0.179185 0.722940 0.034 Uiso 1 1 calc R U . . .
C13 C 0.31602(5) 0.43751(18) 0.60402(8) 0.0189(3) Uani 1 1 d . . . . .
C24 C 0.36397(5) 0.4746(2) 0.37663(8) 0.0231(4) Uani 1 1 d . . . . .
H24 H 0.337232 0.468242 0.373098 0.028 Uiso 1 1 calc R U . . .
C21 C 0.44395(5) 0.4943(2) 0.38654(8) 0.0222(4) Uani 1 1 d . . . . .
H21 H 0.470670 0.502262 0.390126 0.027 Uiso 1 1 calc R U . . .
C20 C 0.43612(5) 0.54783(19) 0.43533(8) 0.0191(3) Uani 1 1 d . . . . .
C23 C 0.37123(5) 0.4180(2) 0.32690(9) 0.0247(4) Uani 1 1 d . . . . .
H23 H 0.348955 0.371545 0.288726 0.030 Uiso 1 1 calc R U . . .
C22 C 0.41031(5) 0.4275(2) 0.33140(8) 0.0239(4) Uani 1 1 d . . . . .
H22 H 0.414060 0.387696 0.296310 0.029 Uiso 1 1 calc R U . . .
C25 C 0.39714(5) 0.78864(18) 0.66165(8) 0.0160(3) Uani 1 1 d . . . . .
C26 C 0.43490(5) 0.85512(18) 0.70642(8) 0.0170(3) Uani 1 1 d . . . . .
C27 C 0.44162(5) 0.93641(19) 0.76174(8) 0.0203(3) Uani 1 1 d . . . . .
H27 H 0.467988 0.979229 0.791742 0.024 Uiso 1 1 calc R U . . .
C30 C 0.36308(5) 0.80204(19) 0.67174(8) 0.0185(3) Uani 1 1 d . . . . .
H30 H 0.337133 0.755453 0.642460 0.022 Uiso 1 1 calc R U . . .
O8 O 0.54502(10) 1.0694(4) 0.56646(15) 0.0469(8) Uani 0.5 1 d D U P A -1
C39 C 0.5023(3) 1.0982(12) 0.5477(5) 0.0425(19) Uani 0.5 1 d D U P A -1
H39A H 0.497497 1.208645 0.548571 0.051 Uiso 0.5 1 calc R U P A -1
H39B H 0.495059 1.046627 0.578835 0.051 Uiso 0.5 1 calc R U P A -1
C40 C 0.47597(17) 1.0356(7) 0.4768(3) 0.0452(13) Uani 0.5 1 d D U P A -1
H40A H 0.464896 1.118897 0.443629 0.054 Uiso 0.5 1 calc R U P A -1
H40B H 0.452407 0.974222 0.473093 0.054 Uiso 0.5 1 calc R U P A -1
C41 C 0.5067(3) 0.9366(12) 0.4667(5) 0.0418(19) Uani 0.5 1 d D U P A -1
H41A H 0.494929 0.834327 0.450086 0.050 Uiso 0.5 1 calc R U P A -1
H41B H 0.513936 0.984415 0.434830 0.050 Uiso 0.5 1 calc R U P A -1
C42 C 0.54452(18) 0.9278(6) 0.5365(3) 0.0467(13) Uani 0.5 1 d D U P A -1
H42A H 0.541710 0.842641 0.562175 0.056 Uiso 0.5 1 calc R U P A -1
H42B H 0.570391 0.913515 0.534127 0.056 Uiso 0.5 1 calc R U P A -1
O6 O 0.4954(4) 0.2236(3) 0.7384(5) 0.040(2) Uani 0.5 1 d D U P B -1
C35 C 0.4755(5) 0.3140(17) 0.7649(7) 0.027(2) Uani 0.5 1 d D U P B -1
H35A H 0.487860 0.295997 0.813497 0.032 Uiso 0.5 1 calc R U P B -1
H35B H 0.445399 0.289541 0.742930 0.032 Uiso 0.5 1 calc R U P B -1
C36 C 0.4819(7) 0.4795(13) 0.7515(12) 0.022(2) Uani 0.5 1 d D U P B -1
H36A H 0.458635 0.515302 0.708348 0.026 Uiso 0.5 1 calc R U P B -1
H36B H 0.484381 0.547076 0.787695 0.026 Uiso 0.5 1 calc R U P B -1
C37 C 0.5225(7) 0.4726(15) 0.7496(13) 0.025(3) Uani 0.5 1 d D U P B -1
H37A H 0.546996 0.480785 0.794912 0.030 Uiso 0.5 1 calc R U P B -1
H37B H 0.523933 0.553586 0.720843 0.030 Uiso 0.5 1 calc R U P B -1
C38 C 0.5197(5) 0.3151(16) 0.7196(7) 0.026(2) Uani 0.5 1 d D U P B -1
H38A H 0.506250 0.321779 0.670285 0.031 Uiso 0.5 1 calc R U P B -1
H38B H 0.547838 0.271051 0.736913 0.031 Uiso 0.5 1 calc R U P B -1

loop_
_atom_site_aniso_label
_atom_site_aniso_U_11
_atom_site_aniso_U_22
_atom_site_aniso_U_33
_atom_site_aniso_U_23
_atom_site_aniso_U_13
_atom_site_aniso_U_12
Mn1 0.01149(12) 0.01820(13) 0.01709(13) 0.00066(10) 0.00724(10) -0.00046(9)
O1 0.0162(6) 0.0268(7) 0.0224(6) 0.0060(5) 0.0071(5) 0.0028(5)
C1 0.0152(7) 0.0200(8) 0.0176(8) -0.0007(7) 0.0058(6) 0.0020(6)
C34 0.0224(9) 0.0277(10) 0.0538(13) 0.0095(9) 0.0140(9) 0.0082(8)
C19 0.0189(8) 0.0188(8) 0.0185(8) 0.0016(6) 0.0105(7) 0.0006(6)
N1 0.0151(6) 0.0185(7) 0.0192(7) 0.0008(5) 0.0083(6) 0.0005(5)
C2 0.0121(7) 0.0227(9) 0.0248(8) 0.0014(7) 0.0072(7) -0.0004(6)
C33 0.0398(12) 0.0319(11) 0.0518(13) 0.0162(10) 0.0200(10) 0.0111(9)
C29 0.0194(8) 0.0234(9) 0.0246(8) 0.0035(7) 0.0143(7) 0.0042(7)
C28 0.0250(9) 0.0216(8) 0.0203(8) -0.0001(7) 0.0129(7) 0.0031(7)
N2 0.0141(6) 0.0194(7) 0.0206(7) 0.0021(6) 0.0092(6) 0.0008(5)
O2 0.0159(6) 0.0276(7) 0.0286(6) 0.0042(5) 0.0123(5) -0.0029(5)
N3 0.0147(6) 0.0206(7) 0.0176(6) -0.0005(6) 0.0086(5) -0.0006(5)
O3 0.0144(5) 0.0278(6) 0.0202(6) -0.0045(5) 0.0105(5) -0.0015(5)
C3 0.0167(8) 0.0177(8) 0.0255(8) -0.0009(7) 0.0128(7) -0.0016(6)
C32 0.0494(12) 0.0210(9) 0.0349(10) 0.0009(8) 0.0252(9) -0.0036(9)
C4 0.0159(7) 0.0174(8) 0.0218(8) 0.0032(6) 0.0122(6) 0.0025(6)
C31 0.0305(9) 0.0190(9) 0.0331(10) -0.0048(7) 0.0191(8) -0.0055(7)
N4 0.0134(6) 0.0181(7) 0.0175(6) 0.0008(5) 0.0086(5) 0.0009(5)
O4 0.0138(5) 0.0213(6) 0.0192(5) -0.0034(5) 0.0089(4) -0.0017(4)
C12 0.0207(8) 0.0227(9) 0.0230(8) 0.0003(7) 0.0119(7) 0.0004(7)
C6 0.0152(7) 0.0155(8) 0.0167(8) 0.0012(6) 0.0065(6) -0.0002(6)
C5 0.0131(7) 0.0219(8) 0.0215(8) -0.0011(7) 0.0090(6) -0.0012(6)
O5 0.0183(6) 0.0184(6) 0.0345(7) 0.0028(5) 0.0140(5) 0.0011(5)
C9 0.0254(9) 0.0289(10) 0.0212(8) 0.0048(7) 0.0101(7) 0.0066(7)
C10 0.0366(10) 0.0227(9) 0.0244(9) 0.0047(7) 0.0193(8) 0.0064(8)
C8 0.0201(8) 0.0211(8) 0.0214(8) -0.0005(7) 0.0109(7) 0.0014(7)
C11 0.0307(9) 0.0234(9) 0.0276(9) 0.0008(7) 0.0198(8) 0.0003(7)
C7 0.0205(8) 0.0174(8) 0.0181(8) 0.0007(6) 0.0104(7) 0.0020(6)
C18 0.0207(8) 0.0238(9) 0.0248(9) 0.0010(7) 0.0119(7) 0.0003(7)
C15 0.0273(9) 0.0255(9) 0.0351(10) 0.0025(8) 0.0206(8) -0.0023(7)
C14 0.0198(8) 0.0202(9) 0.0259(9) -0.0007(7) 0.0132(7) 0.0003(7)
C17 0.0303(9) 0.0241(9) 0.0250(9) 0.0040(7) 0.0145(8) 0.0050(7)
C16 0.0383(10) 0.0226(9) 0.0308(10) 0.0055(8) 0.0228(8) 0.0017(8)
C13 0.0205(8) 0.0168(8) 0.0234(8) 0.0001(6) 0.0138(7) 0.0009(6)
C24 0.0168(8) 0.0298(10) 0.0226(8) -0.0019(7) 0.0096(7) -0.0024(7)
C21 0.0192(8) 0.0265(9) 0.0242(9) 0.0012(7) 0.0132(7) 0.0025(7)
C20 0.0176(8) 0.0204(8) 0.0180(8) 0.0006(6) 0.0077(7) 0.0000(6)
C23 0.0221(8) 0.0282(9) 0.0215(8) -0.0041(7) 0.0090(7) -0.0024(7)
C22 0.0251(9) 0.0285(10) 0.0205(8) -0.0019(7) 0.0131(7) 0.0015(7)
C25 0.0158(7) 0.0150(8) 0.0165(7) 0.0023(6) 0.0075(6) 0.0022(6)
C26 0.0145(7) 0.0187(8) 0.0187(8) 0.0029(6) 0.0088(6) 0.0024(6)
C27 0.0194(8) 0.0201(8) 0.0195(8) -0.0001(6) 0.0082(7) 0.0005(6)
C30 0.0146(7) 0.0197(8) 0.0217(8) 0.0030(7) 0.0092(7) 0.0018(6)
O8 0.0467(18) 0.0476(19) 0.0404(17) 0.0032(14) 0.0168(15) 0.0002(15)
C39 0.052(4) 0.043(5) 0.043(4) 0.005(3) 0.031(3) -0.005(3)
C40 0.047(3) 0.051(3) 0.040(3) 0.007(3) 0.024(3) -0.007(3)
C41 0.050(4) 0.039(5) 0.045(4) -0.001(3) 0.030(3) -0.011(3)
C42 0.054(3) 0.044(3) 0.044(3) 0.006(2) 0.027(3) 0.003(3)
O6 0.043(5) 0.0221(11) 0.072(7) -0.0043(17) 0.040(5) -0.0059(19)
C35 0.022(3) 0.032(3) 0.025(5) 0.011(3) 0.012(4) 0.004(2)
C36 0.021(5) 0.016(3) 0.028(5) 0.001(3) 0.011(4) 0.000(3)
C37 0.016(4) 0.029(4) 0.038(6) -0.002(4) 0.018(4) 0.001(3)
C38 0.026(4) 0.026(3) 0.031(6) -0.006(3) 0.017(4) -0.004(2)

loop_
_atom_type_symbol
_atom_type_description
_atom_type_scat_dispersion_real
_atom_type_scat_dispersion_imag
_atom_type_scat_source
C C 0.0033 0.0016 'International Tables Vol C Tables 4.2.6.8 and 6.1.1.4'
H H 0.0000 0.0000 'International Tables Vol C Tables 4.2.6.8 and 6.1.1.4'
N N 0.0061 0.0033 'International Tables Vol C Tables 4.2.6.8 and 6.1.1.4'
O O 0.0106 0.0060 'International Tables Vol C Tables 4.2.6.8 and 6.1.1.4'
Mn Mn 0.3368 0.7283 'International Tables Vol C Tables 4.2.6.8 and 6.1.1.4'

loop_
_geom_angle_atom_site_label_1
_geom_angle_atom_site_label_2
_geom_angle_atom_site_label_3
_geom_angle
_geom_angle_site_symmetry_1
_geom_angle_site_symmetry_3
_geom_angle_publ_flag
N4 Mn1 N1 120.90(6) . . ?
N4 Mn1 N2 104.74(5) . . ?
N1 Mn1 N2 85.82(5) . . ?
N4 Mn1 N3 86.20(5) . . ?
N1 Mn1 N3 98.52(5) . . ?
N2 Mn1 N3 164.14(5) . . ?
N4 Mn1 O5 113.73(5) . . ?
N1 Mn1 O5 125.30(5) . . ?
N2 Mn1 O5 83.19(5) . . ?
N3 Mn1 O5 81.87(5) . . ?
C8 O1 C1 105.49(12) . . ?
N1 C1 C2 129.89(15) . . ?
N1 C1 O1 112.36(14) . . ?
C2 C1 O1 117.75(14) . . ?
O5 C34 C33 106.89(16) . . ?
O5 C34 H34A 110.3 . . ?
C33 C34 H34A 110.3 . . ?
O5 C34 H34B 110.3 . . ?
C33 C34 H34B 110.3 . . ?
H34A C34 H34B 108.6 . . ?
C20 C19 C24 119.87(15) . . ?
C20 C19 N3 108.31(14) . . ?
C24 C19 N3 131.81(15) . . ?
C1 N1 C7 105.50(13) . . ?
C1 N1 Mn1 124.22(11) . . ?
C7 N1 Mn1 129.96(10) . . ?
C1 C2 C3 121.73(15) . . ?
C1 C2 H2 119.1 . . ?
C3 C2 H2 119.1 . . ?
C34 C33 C32 105.37(16) . . ?
C34 C33 H33A 110.7 . . ?
C32 C33 H33A 110.7 . . ?
C34 C33 H33B 110.7 . . ?
C32 C33 H33B 110.7 . . ?
H33A C33 H33B 108.8 . . ?
C30 C29 C28 121.93(15) . . ?
C30 C29 H29 119.0 . . ?
C28 C29 H29 119.0 . . ?
C29 C28 C27 121.23(16) . . ?
C29 C28 H28 119.4 . . ?
C27 C28 H28 119.4 . . ?
C3 N2 C13 105.82(13) . . ?
C3 N2 Mn1 123.74(11) . . ?
C13 N2 Mn1 127.38(10) . . ?
C3 O2 C14 105.41(12) . . ?
C4 N3 C19 105.81(13) . . ?
C4 N3 Mn1 125.49(11) . . ?
C19 N3 Mn1 127.72(11) . . ?
C4 O3 C20 105.17(12) . . ?
N2 C3 O2 112.42(14) . . ?
N2 C3 C2 129.71(15) . . ?
O2 C3 C2 117.87(14) . . ?
C31 C32 C33 102.88(15) . . ?
C31 C32 H32A 111.2 . . ?
C33 C32 H32A 111.2 . . ?
C31 C32 H32B 111.2 . . ?
C33 C32 H32B 111.2 . . ?
H32A C32 H32B 109.1 . . ?
N3 C4 O3 112.68(14) . . ?
N3 C4 C5 129.54(14) . . ?
O3 C4 C5 117.77(14) . . ?
O5 C31 C32 104.69(15) . . ?
O5 C31 H31A 110.8 . . ?
C32 C31 H31A 110.8 . . ?
O5 C31 H31B 110.8 . . ?
C32 C31 H31B 110.8 . . ?
H31A C31 H31B 108.9 . . ?
C6 N4 C25 105.17(13) . . ?
C6 N4 Mn1 125.64(11) . . ?
C25 N4 Mn1 129.18(10) . . ?
C6 O4 C26 105.58(12) . . ?
C7 C12 C11 117.31(16) . . ?
C7 C12 H12 121.3 . . ?
C11 C12 H12 121.3 . . ?
N4 C6 O4 112.80(13) . . ?
N4 C6 C5 130.12(15) . . ?
O4 C6 C5 117.07(13) . . ?
C6 C5 C4 121.93(14) . . ?
C6 C5 H5 119.0 . . ?
C4 C5 H5 119.0 . . ?
C34 O5 C31 107.07(14) . . ?
C34 O5 Mn1 123.73(11) . . ?
C31 O5 Mn1 129.19(10) . . ?
C8 C9 C10 115.86(16) . . ?
C8 C9 H9 122.1 . . ?
C10 C9 H9 122.1 . . ?
C11 C10 C9 121.26(16) . . ?
C11 C10 H10 119.4 . . ?
C9 C10 H10 119.4 . . ?
C9 C8 O1 127.87(15) . . ?
C9 C8 C7 124.12(16) . . ?
O1 C8 C7 108.00(14) . . ?
C10 C11 C12 121.75(17) . . ?
C10 C11 H11 119.1 . . ?
C12 C11 H11 119.1 . . ?
C12 C7 C8 119.70(15) . . ?
C12 C7 N1 131.66(15) . . ?
C8 C7 N1 108.61(14) . . ?
C13 C18 C17 117.23(16) . . ?
C13 C18 H18 121.4 . . ?
C17 C18 H18 121.4 . . ?
C14 C15 C16 116.18(16) . . ?
C14 C15 H15 121.9 . . ?
C16 C15 H15 121.9 . . ?
C15 C14 O2 128.47(15) . . ?
C15 C14 C13 123.55(16) . . ?
O2 C14 C13 107.99(14) . . ?
C16 C17 C18 121.54(17) . . ?
C16 C17 H17 119.2 . . ?
C18 C17 H17 119.2 . . ?
C15 C16 C17 121.40(17) . . ?
C15 C16 H16 119.3 . . ?
C17 C16 H16 119.3 . . ?
C18 C13 C14 120.10(16) . . ?
C18 C13 N2 131.54(15) . . ?
C14 C13 N2 108.36(14) . . ?
C23 C24 C19 117.18(15) . . ?
C23 C24 H24 121.4 . . ?
C19 C24 H24 121.4 . . ?
C20 C21 C22 115.94(15) . . ?
C20 C21 H21 122.0 . . ?
C22 C21 H21 122.0 . . ?
C21 C20 O3 127.95(15) . . ?
C21 C20 C19 124.02(16) . . ?
O3 C20 C19 108.03(14) . . ?
C24 C23 C22 121.89(16) . . ?
C24 C23 H23 119.1 . . ?
C22 C23 H23 119.1 . . ?
C21 C22 C23 121.09(16) . . ?
C21 C22 H22 119.5 . . ?
C23 C22 H22 119.5 . . ?
C26 C25 C30 119.93(15) . . ?
C26 C25 N4 108.60(13) . . ?
C30 C25 N4 131.42(15) . . ?
C27 C26 O4 127.73(14) . . ?
C27 C26 C25 124.38(15) . . ?
O4 C26 C25 107.83(13) . . ?
C26 C27 C28 115.50(15) . . ?
C26 C27 H27 122.2 . . ?
C28 C27 H27 122.2 . . ?
C25 C30 C29 116.99(15) . . ?
C25 C30 H30 121.5 . . ?
C29 C30 H30 121.5 . . ?
C42 O8 C39 105.0(5) . . ?
O8 C39 C40 106.5(7) . . ?
O8 C39 H39A 110.4 . . ?
C40 C39 H39A 110.4 . . ?
O8 C39 H39B 110.4 . . ?
C40 C39 H39B 110.4 . . ?
H39A C39 H39B 108.6 . . ?
C39 C40 C41 103.7(6) . . ?
C39 C40 H40A 111.0 . . ?
C41 C40 H40A 111.0 . . ?
C39 C40 H40B 111.0 . . ?
C41 C40 H40B 111.0 . . ?
H40A C40 H40B 109.0 . . ?
C42 C41 C40 103.3(6) . . ?
C42 C41 H41A 111.1 . . ?
C40 C41 H41A 111.1 . . ?
C42 C41 H41B 111.1 . . ?
C40 C41 H41B 111.1 . . ?
H41A C41 H41B 109.1 . . ?
O8 C42 C41 104.6(5) . . ?
O8 C42 H42A 110.8 . . ?
C41 C42 H42A 110.8 . . ?
O8 C42 H42B 110.8 . . ?
C41 C42 H42B 110.8 . . ?
H42A C42 H42B 108.9 . . ?
C35 O6 C38 110.7(3) . . ?
O6 C35 C36 106.5(8) . . ?
O6 C35 H35A 110.4 . . ?
C36 C35 H35A 110.4 . . ?
O6 C35 H35B 110.4 . . ?
C36 C35 H35B 110.4 . . ?
H35A C35 H35B 108.6 . . ?
C37 C36 C35 102.7(10) . . ?
C37 C36 H36A 111.2 . . ?
C35 C36 H36A 111.2 . . ?
C37 C36 H36B 111.2 . . ?
C35 C36 H36B 111.2 . . ?
H36A C36 H36B 109.1 . . ?
C36 C37 C38 101.5(10) . . ?
C36 C37 H37A 111.5 . . ?
C38 C37 H37A 111.5 . . ?
C36 C37 H37B 111.5 . . ?
C38 C37 H37B 111.5 . . ?
H37A C37 H37B 109.3 . . ?
O6 C38 C37 106.9(8) . . ?
O6 C38 H38A 110.3 . . ?
C37 C38 H38A 110.3 . . ?
O6 C38 H38B 110.3 . . ?
C37 C38 H38B 110.3 . . ?
H38A C38 H38B 108.6 . . ?

loop_
_geom_bond_atom_site_label_1
_geom_bond_atom_site_label_2
_geom_bond_distance
_geom_bond_site_symmetry_2
_geom_bond_publ_flag
Mn1 N4 2.1368(15) . ?
Mn1 N1 2.1447(15) . ?
Mn1 N2 2.1486(13) . ?
Mn1 N3 2.1588(13) . ?
Mn1 O5 2.2507(13) . ?
O1 C8 1.385(2) . ?
O1 C1 1.385(2) . ?
C1 N1 1.343(2) . ?
C1 C2 1.385(2) . ?
C34 O5 1.439(2) . ?
C34 C33 1.518(3) . ?
C34 H34A 0.9900 . ?
C34 H34B 0.9900 . ?
C19 C20 1.389(2) . ?
C19 C24 1.389(2) . ?
C19 N3 1.398(2) . ?
N1 C7 1.402(2) . ?
C2 C3 1.388(2) . ?
C2 H2 0.9500 . ?
C33 C32 1.525(3) . ?
C33 H33A 0.9900 . ?
C33 H33B 0.9900 . ?
C29 C30 1.392(2) . ?
C29 C28 1.395(2) . ?
C29 H29 0.9500 . ?
C28 C27 1.401(2) . ?
C28 H28 0.9500 . ?
N2 C3 1.334(2) . ?
N2 C13 1.401(2) . ?
O2 C3 1.3838(19) . ?
O2 C14 1.385(2) . ?
N3 C4 1.331(2) . ?
O3 C4 1.3805(19) . ?
O3 C20 1.386(2) . ?
C32 C31 1.511(3) . ?
C32 H32A 0.9900 . ?
C32 H32B 0.9900 . ?
C4 C5 1.391(2) . ?
C31 O5 1.446(2) . ?
C31 H31A 0.9900 . ?
C31 H31B 0.9900 . ?
N4 C6 1.3380(19) . ?
N4 C25 1.406(2) . ?
O4 C6 1.3767(19) . ?
O4 C26 1.3846(18) . ?
C12 C7 1.388(2) . ?
C12 C11 1.394(2) . ?
C12 H12 0.9500 . ?
C6 C5 1.391(2) . ?
C5 H5 0.9500 . ?
C9 C8 1.371(2) . ?
C9 C10 1.397(3) . ?
C9 H9 0.9500 . ?
C10 C11 1.390(3) . ?
C10 H10 0.9500 . ?
C8 C7 1.391(2) . ?
C11 H11 0.9500 . ?
C18 C13 1.387(2) . ?
C18 C17 1.393(2) . ?
C18 H18 0.9500 . ?
C15 C14 1.373(2) . ?
C15 C16 1.391(3) . ?
C15 H15 0.9500 . ?
C14 C13 1.389(2) . ?
C17 C16 1.391(3) . ?
C17 H17 0.9500 . ?
C16 H16 0.9500 . ?
C24 C23 1.389(2) . ?
C24 H24 0.9500 . ?
C21 C20 1.372(2) . ?
C21 C22 1.394(2) . ?
C21 H21 0.9500 . ?
C23 C22 1.395(2) . ?
C23 H23 0.9500 . ?
C22 H22 0.9500 . ?
C25 C26 1.389(2) . ?
C25 C30 1.390(2) . ?
C26 C27 1.371(2) . ?
C27 H27 0.9500 . ?
C30 H30 0.9500 . ?
O8 C42 1.420(6) . ?
O8 C39 1.435(10) . ?
C39 C40 1.531(8) . ?
C39 H39A 0.9900 . ?
C39 H39B 0.9900 . ?
C40 C41 1.534(11) . ?
C40 H40A 0.9900 . ?
C40 H40B 0.9900 . ?
C41 C42 1.525(9) . ?
C41 H41A 0.9900 . ?
C41 H41B 0.9900 . ?
C42 H42A 0.9900 . ?
C42 H42B 0.9900 . ?
O6 C35 1.409(10) . ?
O6 C38 1.420(10) . ?
C35 C36 1.530(11) . ?
C35 H35A 0.9900 . ?
C35 H35B 0.9900 . ?
C36 C37 1.523(5) . ?
C36 H36A 0.9900 . ?
C36 H36B 0.9900 . ?
C37 C38 1.528(11) . ?
C37 H37A 0.9900 . ?
C37 H37B 0.9900 . ?
C38 H38A 0.9900 . ?
C38 H38B 0.9900 . ?

loop_
_geom_torsion_atom_site_label_1
_geom_torsion_atom_site_label_2
_geom_torsion_atom_site_label_3
_geom_torsion_atom_site_label_4
_geom_torsion
_geom_torsion_site_symmetry_1
_geom_torsion_site_symmetry_2
_geom_torsion_site_symmetry_3
_geom_torsion_site_symmetry_4
_geom_torsion_publ_flag
C8 O1 C1 N1 -1.88(18) . . . . ?
C8 O1 C1 C2 177.62(15) . . . . ?
C2 C1 N1 C7 -177.71(17) . . . . ?
O1 C1 N1 C7 1.71(18) . . . . ?
C2 C1 N1 Mn1 8.2(2) . . . . ?
O1 C1 N1 Mn1 -172.42(10) . . . . ?
N1 C1 C2 C3 7.1(3) . . . . ?
O1 C1 C2 C3 -172.28(15) . . . . ?
O5 C34 C33 C32 1.2(2) . . . . ?
C30 C29 C28 C27 0.7(3) . . . . ?
C20 C19 N3 C4 -0.25(18) . . . . ?
C24 C19 N3 C4 178.54(18) . . . . ?
C20 C19 N3 Mn1 -169.34(11) . . . . ?
C24 C19 N3 Mn1 9.5(3) . . . . ?
C13 N2 C3 O2 0.32(18) . . . . ?
Mn1 N2 C3 O2 161.78(10) . . . . ?
C13 N2 C3 C2 -179.34(17) . . . . ?
Mn1 N2 C3 C2 -17.9(3) . . . . ?
C14 O2 C3 N2 -0.70(18) . . . . ?
C14 O2 C3 C2 179.01(15) . . . . ?
C1 C2 C3 N2 -1.6(3) . . . . ?
C1 C2 C3 O2 178.78(15) . . . . ?
C34 C33 C32 C31 19.8(2) . . . . ?
C19 N3 C4 O3 0.11(18) . . . . ?
Mn1 N3 C4 O3 169.52(10) . . . . ?
C19 N3 C4 C5 -179.01(17) . . . . ?
Mn1 N3 C4 C5 -9.6(3) . . . . ?
C20 O3 C4 N3 0.07(18) . . . . ?
C20 O3 C4 C5 179.31(14) . . . . ?
C33 C32 C31 O5 -34.07(19) . . . . ?
C25 N4 C6 O4 1.69(17) . . . . ?
Mn1 N4 C6 O4 -179.42(9) . . . . ?
C25 N4 C6 C5 -177.23(17) . . . . ?
Mn1 N4 C6 C5 1.7(2) . . . . ?
C26 O4 C6 N4 -1.67(17) . . . . ?
C26 O4 C6 C5 177.40(14) . . . . ?
N4 C6 C5 C4 4.5(3) . . . . ?
O4 C6 C5 C4 -174.38(14) . . . . ?
N3 C4 C5 C6 0.0(3) . . . . ?
O3 C4 C5 C6 -179.08(14) . . . . ?
C33 C34 O5 C31 -23.2(2) . . . . ?
C33 C34 O5 Mn1 155.51(13) . . . . ?
C32 C31 O5 C34 36.26(18) . . . . ?
C32 C31 O5 Mn1 -142.37(12) . . . . ?
C8 C9 C10 C11 0.7(3) . . . . ?
C10 C9 C8 O1 177.68(16) . . . . ?
C10 C9 C8 C7 -0.8(3) . . . . ?
C1 O1 C8 C9 -177.40(17) . . . . ?
C1 O1 C8 C7 1.24(17) . . . . ?
C9 C10 C11 C12 0.2(3) . . . . ?
C7 C12 C11 C10 -1.0(3) . . . . ?
C11 C12 C7 C8 0.9(2) . . . . ?
C11 C12 C7 N1 -177.18(16) . . . . ?
C9 C8 C7 C12 -0.1(3) . . . . ?
O1 C8 C7 C12 -178.76(14) . . . . ?
C9 C8 C7 N1 178.45(16) . . . . ?
O1 C8 C7 N1 -0.26(18) . . . . ?
C1 N1 C7 C12 177.39(17) . . . . ?
Mn1 N1 C7 C12 -8.9(3) . . . . ?
C1 N1 C7 C8 -0.87(18) . . . . ?
Mn1 N1 C7 C8 172.80(11) . . . . ?
C16 C15 C14 O2 -179.80(16) . . . . ?
C16 C15 C14 C13 0.8(3) . . . . ?
C3 O2 C14 C15 -178.72(18) . . . . ?
C3 O2 C14 C13 0.78(17) . . . . ?
C13 C18 C17 C16 0.4(3) . . . . ?
C14 C15 C16 C17 -0.1(3) . . . . ?
C18 C17 C16 C15 -0.5(3) . . . . ?
C17 C18 C13 C14 0.2(2) . . . . ?
C17 C18 C13 N2 -179.49(17) . . . . ?
C15 C14 C13 C18 -0.9(3) . . . . ?
O2 C14 C13 C18 179.62(15) . . . . ?
C15 C14 C13 N2 178.91(16) . . . . ?
O2 C14 C13 N2 -0.62(18) . . . . ?
C3 N2 C13 C18 179.92(18) . . . . ?
Mn1 N2 C13 C18 19.4(3) . . . . ?
C3 N2 C13 C14 0.19(18) . . . . ?
Mn1 N2 C13 C14 -160.37(11) . . . . ?
C20 C19 C24 C23 -0.1(3) . . . . ?
N3 C19 C24 C23 -178.78(17) . . . . ?
C22 C21 C20 O3 178.37(16) . . . . ?
C22 C21 C20 C19 -1.0(3) . . . . ?
C4 O3 C20 C21 -179.70(17) . . . . ?
C4 O3 C20 C19 -0.22(17) . . . . ?
C24 C19 C20 C21 0.8(3) . . . . ?
N3 C19 C20 C21 179.80(16) . . . . ?
C24 C19 C20 O3 -178.67(15) . . . . ?
N3 C19 C20 O3 0.30(18) . . . . ?
C19 C24 C23 C22 -0.4(3) . . . . ?
C20 C21 C22 C23 0.5(3) . . . . ?
C24 C23 C22 C21 0.2(3) . . . . ?
C6 N4 C25 C26 -1.05(17) . . . . ?
Mn1 N4 C25 C26 -179.88(10) . . . . ?
C6 N4 C25 C30 176.31(17) . . . . ?
Mn1 N4 C25 C30 -2.5(3) . . . . ?
C6 O4 C26 C27 -176.39(16) . . . . ?
C6 O4 C26 C25 0.91(16) . . . . ?
C30 C25 C26 C27 -0.2(2) . . . . ?
N4 C25 C26 C27 177.48(15) . . . . ?
C30 C25 C26 O4 -177.64(14) . . . . ?
N4 C25 C26 O4 0.07(17) . . . . ?
O4 C26 C27 C28 175.96(15) . . . . ?
C25 C26 C27 C28 -0.9(2) . . . . ?
C29 C28 C27 C26 0.7(2) . . . . ?
C26 C25 C30 C29 1.6(2) . . . . ?
N4 C25 C30 C29 -175.50(16) . . . . ?
C28 C29 C30 C25 -1.9(2) . . . . ?
C42 O8 C39 C40 -35.3(9) . . . . ?
O8 C39 C40 C41 14.0(13) . . . . ?
C39 C40 C41 C42 10.6(12) . . . . ?
C39 O8 C42 C41 42.3(5) . . . . ?
C40 C41 C42 O8 -32.3(9) . . . . ?
C38 O6 C35 C36 9.7(18) . . . . ?
O6 C35 C36 C37 -27.7(11) . . . . ?
C35 C36 C37 C38 33.4(4) . . . . ?
C35 O6 C38 C37 12.4(19) . . . . ?
C36 C37 C38 O6 -28.9(12) . . . . ?
